data_7036376
loop_
_publ_author_name
'Bogojeski, Jovana'
'Volbeda, Jeroen'
'Freytag, Matthias'
'Tamm, Matthias'
'Bugar\<ci\'c, \<Zivadin D'

_publ_section_title
;
 Palladium(ii) complexes with highly basic imidazolin-2-imines and their
 reactivity toward small bio-molecules.
;
_journal_issue 39
_journal_name_full 'Dalton transactions (Cambridge, England : 2003)'
_journal_page_first 17346
_journal_page_last 17359
_journal_paper_doi 10.1039/c5dt02307f
_journal_volume 44
_journal_year 2015
_chemical_formula_sum 'C17 H34 Cl6 N4 Pd'
_chemical_formula_weight 613.58
_chemical_name_systematic
; 
 ? 
;
_space_group_IT_number 62
_symmetry_cell_setting orthorhombic
_symmetry_space_group_name_Hall '-P 2ac 2n'
_symmetry_space_group_name_H-M 'P n m a'
_atom_sites_solution_hydrogens geom
_atom_sites_solution_primary direct
_atom_sites_solution_secondary difmap
_audit_creation_method SHELXL-97
_audit_update_record
;
2015-07-30 deposited with the CCDC.
2015-09-02 downloaded from the CCDC.
;
_cell_angle_alpha 90.00
_cell_angle_beta 90.00
_cell_angle_gamma 90.00
_cell_formula_units_Z 4
_cell_length_a 16.5015(4)
_cell_length_b 19.3631(5)
_cell_length_c 8.2474(2)
_cell_measurement_reflns_used 14747
_cell_measurement_temperature 100(2)
_cell_measurement_theta_max 76.6960
_cell_measurement_theta_min 4.5800
_cell_volume 2635.21(11)
_computing_cell_refinement
; 
CrysAlisPro, Agilent Technologies, 
Version 1.171.36.28 (release 01-02-2013 CrysAlis171 .NET) 
(compiled Feb  1 2013,16:14:44) 
;
_computing_data_collection
; 
CrysAlisPro, Agilent Technologies, 
Version 1.171.36.28 (release 01-02-2013 CrysAlis171 .NET) 
(compiled Feb  1 2013,16:14:44) 
;
_computing_data_reduction
; 
CrysAlisPro, Agilent Technologies, 
Version 1.171.36.28 (release 01-02-2013 CrysAlis171 .NET) 
(compiled Feb  1 2013,16:14:44) 
;
_computing_molecular_graphics 'Bruker XP'
_computing_publication_material SHELXL-97
_computing_structure_refinement 'SHELXL-97 (Sheldrick, 1997)'
_computing_structure_solution 'SHELXS-97 (Sheldrick, 1990)'
_diffrn_ambient_temperature 100(2)
_diffrn_detector_area_resol_mean 10.3543
_diffrn_measured_fraction_theta_full 0.999
_diffrn_measured_fraction_theta_max 0.997
_diffrn_measurement_device_type 'Oxford Diffraction Xcalibur, Atlas, Nova'
_diffrn_measurement_method '\w scans'
_diffrn_radiation_monochromator mirror
_diffrn_radiation_source 'Nova (Cu) X-ray Source'
_diffrn_radiation_type 'Cu K\a'
_diffrn_radiation_wavelength 1.54184
_diffrn_reflns_av_R_equivalents 0.0391
_diffrn_reflns_av_sigmaI/netI 0.0169
_diffrn_reflns_limit_h_max 20
_diffrn_reflns_limit_h_min -17
_diffrn_reflns_limit_k_max 23
_diffrn_reflns_limit_k_min -24
_diffrn_reflns_limit_l_max 10
_diffrn_reflns_limit_l_min -8
_diffrn_reflns_number 25762
_diffrn_reflns_theta_full 75.00
_diffrn_reflns_theta_max 76.87
_diffrn_reflns_theta_min 4.57
_exptl_absorpt_coefficient_mu 11.366
_exptl_absorpt_correction_T_max 1.00000
_exptl_absorpt_correction_T_min 0.71023
_exptl_absorpt_correction_type multi-scan
_exptl_absorpt_process_details
; 
CrysAlisPro, Agilent Technologies, 
Version 1.171.36.28 (release 01-02-2013 CrysAlis171 .NET) 
(compiled Feb  1 2013,16:14:44) 
;
_exptl_crystal_colour red
_exptl_crystal_density_diffrn 1.547
_exptl_crystal_density_method 'not measured'
_exptl_crystal_description irregular
_exptl_crystal_F_000 1248
_exptl_crystal_size_max 0.12
_exptl_crystal_size_mid 0.08
_exptl_crystal_size_min 0.06
_refine_diff_density_max 0.450
_refine_diff_density_min -0.806
_refine_diff_density_rms 0.066
_refine_ls_extinction_method none
_refine_ls_goodness_of_fit_ref 1.073
_refine_ls_hydrogen_treatment constr
_refine_ls_matrix_type full
_refine_ls_number_parameters 149
_refine_ls_number_reflns 2857
_refine_ls_number_restraints 0
_refine_ls_restrained_S_all 1.073
_refine_ls_R_factor_all 0.0262
_refine_ls_R_factor_gt 0.0246
_refine_ls_shift/su_max 0.001
_refine_ls_shift/su_mean 0.000
_refine_ls_structure_factor_coef Fsqd
_refine_ls_weighting_details 'calc w=1/[\s^2^(Fo^2^)+(0.0289P)^2^+2.2803P] where P=(Fo^2^+2Fc^2^)/3'
_refine_ls_weighting_scheme calc
_refine_ls_wR_factor_gt 0.0601
_refine_ls_wR_factor_ref 0.0612
_reflns_number_gt 2713
_reflns_number_total 2857
_reflns_threshold_expression >2sigma(I)
_cod_data_source_file c5dt02307f2.cif
_cod_data_source_block jovana01
_cod_depositor_comments 'Adding full bibliography for 7036376--7036377.cif.'
_cod_database_code 7036376

loop_
_symmetry_equiv_pos_as_xyz
'x, y, z'
'-x+1/2, -y, z+1/2'
'x+1/2, -y+1/2, -z+1/2'
'-x, y+1/2, -z'
'-x, -y, -z'
'x-1/2, y, -z-1/2'
'-x-1/2, y-1/2, z-1/2'
'x, -y-1/2, z'

loop_
_atom_site_label
_atom_site_type_symbol
_atom_site_fract_x
_atom_site_fract_y
_atom_site_fract_z
_atom_site_U_iso_or_equiv
_atom_site_adp_type
_atom_site_occupancy
_atom_site_symmetry_multiplicity
_atom_site_calc_flag
_atom_site_refinement_flags
_atom_site_disorder_assembly
_atom_site_disorder_group
Pd Pd 0.742144(11) 0.2500 0.32011(2) 0.01775(7) Uani 1 2 d S A .
Cl1 Cl 0.88389(4) 0.2500 0.31881(8) 0.02786(16) Uani 1 2 d S . .
Cl2 Cl 0.73953(4) 0.2500 0.59834(8) 0.02403(15) Uani 1 2 d S . .
N1 N 0.62042(15) 0.2500 0.3032(3) 0.0223(5) Uani 1 2 d S . .
N2 N 0.73570(14) 0.2500 0.0687(3) 0.0223(5) Uani 1 2 d S . .
N3 N 0.54406(10) 0.19381(9) 0.5146(2) 0.0194(3) Uani 1 1 d . . .
C1 C 0.5965(2) 0.2750(2) 0.1467(5) 0.0240(9) Uani 0.50 1 d P A -1
H1A H 0.6049 0.3256 0.1399 0.029 Uiso 0.50 1 calc PR A -1
H1B H 0.5385 0.2650 0.1271 0.029 Uiso 0.50 1 calc PR A -1
C2 C 0.6484(2) 0.2386(5) 0.0235(5) 0.027(2) Uani 0.50 1 d P A -1
H2A H 0.6376 0.2573 -0.0861 0.032 Uiso 0.50 1 calc PR A -1
H2B H 0.6359 0.1886 0.0230 0.032 Uiso 0.50 1 calc PR A -1
C3 C 0.57190(16) 0.2500 0.4348(3) 0.0167(5) Uani 1 2 d S . .
C4 C 0.49657(11) 0.21513(11) 0.6453(2) 0.0217(4) Uani 1 1 d . . .
C5 C 0.56822(13) 0.12343(10) 0.4680(3) 0.0242(4) Uani 1 1 d . A .
H5 H 0.6130 0.1284 0.3870 0.029 Uiso 1 1 calc R . .
C6 C 0.49949(15) 0.08625(12) 0.3819(3) 0.0351(5) Uani 1 1 d . . .
H6A H 0.4555 0.0774 0.4589 0.053 Uiso 1 1 calc R A .
H6B H 0.5193 0.0423 0.3385 0.053 Uiso 1 1 calc R . .
H6C H 0.4794 0.1150 0.2929 0.053 Uiso 1 1 calc R . .
C7 C 0.60341(14) 0.08380(12) 0.6115(3) 0.0320(5) Uani 1 1 d . . .
H7A H 0.6439 0.1125 0.6665 0.048 Uiso 1 1 calc R A .
H7B H 0.6291 0.0413 0.5726 0.048 Uiso 1 1 calc R . .
H7C H 0.5599 0.0722 0.6876 0.048 Uiso 1 1 calc R . .
C8 C 0.45439(14) 0.16761(13) 0.7613(3) 0.0326(5) Uani 1 1 d . . .
H8A H 0.4939 0.1487 0.8382 0.049 Uiso 1 1 calc R A .
H8B H 0.4291 0.1297 0.7010 0.049 Uiso 1 1 calc R . .
H8C H 0.4127 0.1933 0.8206 0.049 Uiso 1 1 calc R . .
C9 C 0.77518(17) 0.31220(14) 0.0018(3) 0.0362(5) Uani 1 1 d . A .
H9A H 0.8324 0.3128 0.0339 0.054 Uiso 1 1 calc R . .
H9B H 0.7482 0.3535 0.0439 0.054 Uiso 1 1 calc R . .
H9C H 0.7712 0.3116 -0.1167 0.054 Uiso 1 1 calc R . .
C99 C 0.82027(15) 0.07581(13) 0.4527(3) 0.0383(6) Uani 1 1 d . . .
H99A H 0.8480 0.1166 0.4061 0.046 Uiso 1 1 calc R . .
H99B H 0.7884 0.0914 0.5475 0.046 Uiso 1 1 calc R . .
Cl3 Cl 0.75414(4) 0.04017(4) 0.30610(8) 0.04497(17) Uani 1 1 d . . .
Cl4 Cl 0.89344(4) 0.01502(3) 0.51656(8) 0.04087(15) Uani 1 1 d . . .

loop_
_atom_site_aniso_label
_atom_site_aniso_U_11
_atom_site_aniso_U_22
_atom_site_aniso_U_33
_atom_site_aniso_U_23
_atom_site_aniso_U_13
_atom_site_aniso_U_12
Pd 0.01297(10) 0.02964(12) 0.01063(10) 0.000 -0.00045(6) 0.000
Cl1 0.0141(3) 0.0490(4) 0.0204(3) 0.000 -0.0011(2) 0.000
Cl2 0.0213(3) 0.0398(4) 0.0110(3) 0.000 -0.0015(2) 0.000
N1 0.0177(11) 0.0359(14) 0.0132(11) 0.000 -0.0006(9) 0.000
N2 0.0151(11) 0.0372(14) 0.0146(11) 0.000 0.0004(9) 0.000
N3 0.0179(8) 0.0214(8) 0.0189(8) 0.0014(6) 0.0028(6) 0.0004(6)
C1 0.0170(17) 0.041(2) 0.0144(17) 0.0037(15) 0.0001(14) 0.0016(14)
C2 0.0183(15) 0.046(8) 0.0160(15) -0.003(2) -0.0038(12) -0.0016(19)
C3 0.0144(12) 0.0211(13) 0.0145(12) 0.000 -0.0017(10) 0.000
C4 0.0171(9) 0.0326(11) 0.0154(9) 0.0032(8) 0.0020(7) -0.0001(8)
C5 0.0250(10) 0.0201(9) 0.0275(11) 0.0011(8) -0.0010(8) 0.0022(8)
C6 0.0425(14) 0.0253(11) 0.0376(14) 0.0002(9) -0.0106(11) -0.0027(9)
C7 0.0313(11) 0.0265(11) 0.0381(13) 0.0093(9) -0.0048(10) 0.0024(9)
C8 0.0283(11) 0.0427(13) 0.0268(11) 0.0127(10) 0.0080(9) -0.0016(10)
C9 0.0470(14) 0.0441(14) 0.0177(10) 0.0051(9) -0.0035(10) -0.0109(11)
C99 0.0343(13) 0.0352(13) 0.0455(15) -0.0068(11) 0.0021(11) 0.0068(10)
Cl3 0.0434(4) 0.0521(4) 0.0395(3) -0.0121(3) -0.0055(3) 0.0164(3)
Cl4 0.0416(3) 0.0427(3) 0.0384(3) -0.0033(3) -0.0041(2) 0.0092(2)

loop_
_atom_type_symbol
_atom_type_description
_atom_type_scat_dispersion_real
_atom_type_scat_dispersion_imag
_atom_type_scat_source
C C 0.0181 0.0091 'International Tables Vol C Tables 4.2.6.8 and 6.1.1.4'
H H 0.0000 0.0000 'International Tables Vol C Tables 4.2.6.8 and 6.1.1.4'
N N 0.0311 0.0180 'International Tables Vol C Tables 4.2.6.8 and 6.1.1.4'
Cl Cl 0.3639 0.7018 'International Tables Vol C Tables 4.2.6.8 and 6.1.1.4'
Pd Pd 0.1215 3.9337 'International Tables Vol C Tables 4.2.6.8 and 6.1.1.4'

loop_
_geom_angle_atom_site_label_1
_geom_angle_atom_site_label_2
_geom_angle_atom_site_label_3
_geom_angle
_geom_angle_site_symmetry_1
_geom_angle_site_symmetry_3
N1 Pd N2 83.08(9) . .
N1 Pd Cl2 92.91(7) . .
N2 Pd Cl2 175.99(7) . .
N1 Pd Cl1 175.76(7) . .
N2 Pd Cl1 92.67(7) . .
Cl2 Pd Cl1 91.34(2) . .
C3 N1 C1 124.1(2) . 8_565
C3 N1 C1 124.1(2) . .
C1 N1 C1 39.5(4) 8_565 .
C3 N1 Pd 122.44(18) . .
C1 N1 Pd 109.7(2) 8_565 .
C1 N1 Pd 109.7(2) . .
C9 N2 C9 109.4(3) . 8_565
C9 N2 C2 116.8(4) . .
C9 N2 C2 102.1(4) 8_565 .
C9 N2 C2 102.1(4) . 8_565
C9 N2 C2 116.8(4) 8_565 8_565
C2 N2 C2 16.9(8) . 8_565
C9 N2 Pd 110.51(14) . .
C9 N2 Pd 110.51(14) 8_565 .
C2 N2 Pd 107.23(19) . .
C2 N2 Pd 107.23(19) 8_565 .
C3 N3 C4 109.21(17) . .
C3 N3 C5 121.74(17) . .
C4 N3 C5 128.92(17) . .
N1 C1 C2 107.1(4) . .
C1 C2 N2 108.0(4) . .
N1 C3 N3 126.41(11) . 8_565
N1 C3 N3 126.41(11) . .
N3 C3 N3 107.2(2) 8_565 .
C4 C4 N3 107.21(11) 8_565 .
C4 C4 C8 127.87(13) 8_565 .
N3 C4 C8 124.9(2) . .
N3 C5 C6 111.03(17) . .
N3 C5 C7 111.49(18) . .
C6 C5 C7 114.09(18) . .
Cl4 C99 Cl3 111.45(14) . .

loop_
_geom_bond_atom_site_label_1
_geom_bond_atom_site_label_2
_geom_bond_distance
_geom_bond_site_symmetry_2
Pd N1 2.013(2) .
Pd N2 2.076(2) .
Pd Cl2 2.2951(7) .
Pd Cl1 2.3390(7) .
N1 C3 1.349(4) .
N1 C1 1.433(4) 8_565
N1 C1 1.433(4) .
N2 C9 1.476(3) .
N2 C9 1.476(3) 8_565
N2 C2 1.505(4) .
N2 C2 1.505(4) 8_565
N3 C3 1.352(2) .
N3 C4 1.395(2) .
N3 C5 1.471(3) .
C1 C2 1.504(7) .
C3 N3 1.352(2) 8_565
C4 C4 1.350(4) 8_565
C4 C8 1.499(3) .
C5 C6 1.519(3) .
C5 C7 1.526(3) .
C99 Cl4 1.767(3) .
C99 Cl3 1.769(3) .

loop_
_geom_torsion_atom_site_label_1
_geom_torsion_atom_site_label_2
_geom_torsion_atom_site_label_3
_geom_torsion_atom_site_label_4
_geom_torsion
_geom_torsion_site_symmetry_1
_geom_torsion_site_symmetry_4
N2 Pd N1 C3 180.0 . .
Cl2 Pd N1 C3 0.0 . .
Cl1 Pd N1 C3 180.000(1) . .
N2 Pd N1 C1 21.04(19) . 8_565
Cl2 Pd N1 C1 -158.96(19) . 8_565
Cl1 Pd N1 C1 21.04(19) . 8_565
N2 Pd N1 C1 -21.04(19) . .
Cl2 Pd N1 C1 158.96(19) . .
Cl1 Pd N1 C1 -21.04(19) . .
N1 Pd N2 C9 119.41(16) . .
Cl2 Pd N2 C9 119.41(16) . .
Cl1 Pd N2 C9 -60.59(16) . .
N1 Pd N2 C9 -119.41(16) . 8_565
Cl2 Pd N2 C9 -119.41(16) . 8_565
Cl1 Pd N2 C9 60.59(16) . 8_565
N1 Pd N2 C2 -8.9(4) . .
Cl2 Pd N2 C2 -8.9(4) . .
Cl1 Pd N2 C2 171.1(4) . .
N1 Pd N2 C2 8.9(4) . 8_565
Cl2 Pd N2 C2 8.9(4) . 8_565
Cl1 Pd N2 C2 -171.1(4) . 8_565
C3 N1 C1 C2 -154.9(4) . .
C1 N1 C1 C2 -50.8(4) 8_565 .
Pd N1 C1 C2 46.6(4) . .
N1 C1 C2 N2 -54.6(6) . .
C9 N2 C2 C1 -88.8(5) . .
C9 N2 C2 C1 152.0(5) 8_565 .
C2 N2 C2 C1 -56.8(5) 8_565 .
Pd N2 C2 C1 35.8(6) . .
C1 N1 C3 N3 -115.2(3) 8_565 8_565
C1 N1 C3 N3 -67.0(4) . 8_565
Pd N1 C3 N3 88.9(2) . 8_565
C1 N1 C3 N3 67.0(4) 8_565 .
C1 N1 C3 N3 115.2(3) . .
Pd N1 C3 N3 -88.9(2) . .
C4 N3 C3 N1 179.2(2) . .
C5 N3 C3 N1 3.0(4) . .
C4 N3 C3 N3 1.1(3) . 8_565
C5 N3 C3 N3 -175.10(13) . 8_565
C3 N3 C4 C4 -0.69(17) . 8_565
C5 N3 C4 C4 175.17(16) . 8_565
C3 N3 C4 C8 179.3(2) . .
C5 N3 C4 C8 -4.9(3) . .
C3 N3 C5 C6 -106.0(2) . .
C4 N3 C5 C6 78.6(3) . .
C3 N3 C5 C7 125.6(2) . .
C4 N3 C5 C7 -49.8(3) . .
